data_7007557
loop_
_publ_author_name
'Albrecht, Markus'
'Baumert, Miriam'
'Klankermayer, J\"urgen'
'Kogej, Michael'
'Schalley, Christoph A.'
'Fr\"ohlich, Roland'

_publ_section_title
;
 Dicatechol cis-dioxomolybdenum(VI): a building block for a lithium
 cation templated monomer-dimer equilibrium.
;
_journal_issue 36
_journal_name_full 'Dalton transactions (Cambridge, England : 2003)'
_journal_page_first 4395
_journal_page_last 4400
_journal_paper_doi 10.1039/b607295j
_journal_year 2006
_chemical_formula_sum 'C38 H48 Li4 Mo2 O26'
_chemical_formula_weight 1140.40
_chemical_name_systematic
;
?
;
_space_group_IT_number 2
_symmetry_cell_setting triclinic
_symmetry_space_group_name_Hall '-P 1'
_symmetry_space_group_name_H-M 'P -1'
_atom_sites_solution_hydrogens geom
_atom_sites_solution_primary direct
_atom_sites_solution_secondary difmap
_audit_creation_method SHELXL-97
_cell_angle_alpha 75.17(1)
_cell_angle_beta 79.09(1)
_cell_angle_gamma 72.49(1)
_cell_formula_units_Z 2
_cell_length_a 11.512(1)
_cell_length_b 13.150(1)
_cell_length_c 17.638(1)
_cell_measurement_reflns_used 8584
_cell_measurement_temperature 198(2)
_cell_measurement_theta_max 28.28
_cell_measurement_theta_min 0.41
_cell_volume 2443.2(4)
_computing_cell_refinement 'Collect (Nonius B.V., 1998)'
_computing_data_collection 'Collect (Nonius B.V., 1998)'
_computing_data_reduction 'De3nzo-SMN (Otwinowski & Minor, 1997)'
_computing_molecular_graphics 'SCHAKAL (Keller, 1997)'
_computing_publication_material 'SHELXL-97 (Sheldrick, 1997)'
_computing_structure_refinement 'SHELXL-97 (Sheldrick, 1997)'
_computing_structure_solution 'SHELXS-97 (Sheldrick, 1990)'
_diffrn_ambient_temperature 198(2)
_diffrn_measured_fraction_theta_full 0.981
_diffrn_measured_fraction_theta_max 0.981
_diffrn_measurement_device_type 'Nonius KappaCCD'
_diffrn_measurement_method '\w and \f scans'
_diffrn_radiation_monochromator graphite
_diffrn_radiation_source 'rotating anode Nonius FR591'
_diffrn_radiation_type MoK\a
_diffrn_radiation_wavelength 0.71073
_diffrn_reflns_av_R_equivalents 0.047
_diffrn_reflns_av_sigmaI/netI 0.0424
_diffrn_reflns_limit_h_max 15
_diffrn_reflns_limit_h_min -13
_diffrn_reflns_limit_k_max 17
_diffrn_reflns_limit_k_min -16
_diffrn_reflns_limit_l_max 23
_diffrn_reflns_limit_l_min -22
_diffrn_reflns_number 30986
_diffrn_reflns_theta_full 28.30
_diffrn_reflns_theta_max 28.30
_diffrn_reflns_theta_min 1.66
_exptl_absorpt_coefficient_mu 0.599
_exptl_absorpt_correction_T_max 0.9155
_exptl_absorpt_correction_T_min 0.7955
_exptl_absorpt_correction_type empirical
_exptl_absorpt_process_details 'Denzo (Otwinwoski, Borek, Majewski & Minor, 2003)'
_exptl_crystal_colour red
_exptl_crystal_density_diffrn 1.550
_exptl_crystal_density_method 'not measured'
_exptl_crystal_description plate
_exptl_crystal_F_000 1160
_exptl_crystal_size_max 0.40
_exptl_crystal_size_mid 0.30
_exptl_crystal_size_min 0.15
_refine_diff_density_max 1.566
_refine_diff_density_min -1.023
_refine_diff_density_rms 0.096
_refine_ls_extinction_method none
_refine_ls_goodness_of_fit_ref 1.034
_refine_ls_hydrogen_treatment riding
_refine_ls_matrix_type full
_refine_ls_number_parameters 647
_refine_ls_number_reflns 11940
_refine_ls_number_restraints 0
_refine_ls_restrained_S_all 1.034
_refine_ls_R_factor_all 0.0608
_refine_ls_R_factor_gt 0.0420
_refine_ls_shift/su_max 0.002
_refine_ls_shift/su_mean 0.000
_refine_ls_structure_factor_coef Fsqd
_refine_ls_weighting_details 'calc w=1/[\s^2^(Fo^2^)+(0.0581P)^2^+2.9213P] where P=(Fo^2^+2Fc^2^)/3'
_refine_ls_weighting_scheme calc
_refine_ls_wR_factor_gt 0.1061
_refine_ls_wR_factor_ref 0.1154
_reflns_number_gt 9362
_reflns_number_total 11940
_reflns_threshold_expression >2sigma(I)
_cod_data_source_file b607295j.txt
_cod_data_source_block fro3513
_cod_original_cell_volume 2443.2(3)
_cod_original_sg_symbol_H-M P-1
_cod_database_code 7007557

loop_
_symmetry_equiv_pos_as_xyz
'x, y, z'
'-x, -y, -z'

loop_
_atom_site_label
_atom_site_type_symbol
_atom_site_fract_x
_atom_site_fract_y
_atom_site_fract_z
_atom_site_U_iso_or_equiv
_atom_site_adp_type
_atom_site_occupancy
_atom_site_symmetry_multiplicity
_atom_site_calc_flag
_atom_site_refinement_flags
_atom_site_disorder_assembly
_atom_site_disorder_group
Li1 Li 1.0737(5) 1.3016(4) -0.3043(3) 0.0285(11) Uani 1 1 d . . .
Li2 Li 1.0046(5) 1.2665(4) -0.0788(3) 0.0292(11) Uani 1 1 d . . .
O2 O 0.9761(2) 1.1920(2) 0.02953(14) 0.0389(5) Uani 1 1 d . . .
H2 H 0.9242 1.1554 0.0429 0.058 Uiso 1 1 calc R . .
C2 C 1.0799(4) 1.1363(3) 0.0690(2) 0.0442(9) Uani 1 1 d . . .
H2A H 1.1376 1.1816 0.0567 0.066 Uiso 1 1 calc R . .
H2B H 1.1197 1.0675 0.0518 0.066 Uiso 1 1 calc R . .
H2C H 1.0546 1.1210 0.1262 0.066 Uiso 1 1 calc R . .
Li3 Li 0.8188(5) 1.1565(4) -0.1569(3) 0.0282(11) Uani 1 1 d . . .
O3 O 0.7125(2) 1.1239(2) -0.05957(13) 0.0371(5) Uani 1 1 d . . .
H3 H 0.7387 1.1260 -0.0189 0.056 Uiso 1 1 calc R . .
C3 C 0.6265(4) 1.0606(3) -0.0380(2) 0.0463(9) Uani 1 1 d . . .
H3A H 0.6460 1.0059 0.0105 0.069 Uiso 1 1 calc R . .
H3B H 0.6304 1.0238 -0.0806 0.069 Uiso 1 1 calc R . .
H3C H 0.5437 1.1082 -0.0291 0.069 Uiso 1 1 calc R . .
Mo1A Mo 1.14008(2) 1.050985(18) -0.161104(13) 0.01978(7) Uani 1 1 d . . .
O1A O 1.1871(2) 0.94472(16) -0.08298(12) 0.0296(5) Uani 1 1 d . . .
O2A O 0.98559(18) 1.09774(16) -0.13076(12) 0.0249(4) Uani 1 1 d . . .
O11A O 1.10478(18) 1.14489(15) -0.27835(11) 0.0223(4) Uani 1 1 d . . .
O12A O 1.15720(19) 0.94089(15) -0.22339(12) 0.0257(4) Uani 1 1 d . . .
C11A C 1.1123(3) 1.0866(2) -0.33106(16) 0.0237(6) Uani 1 1 d . . .
C12A C 1.1411(3) 0.9728(2) -0.30124(17) 0.0271(6) Uani 1 1 d . . .
C13A C 1.1518(4) 0.9004(3) -0.3477(2) 0.0433(9) Uani 1 1 d . . .
H13A H 1.1732 0.8240 -0.3265 0.052 Uiso 1 1 calc R . .
C14A C 1.1309(4) 0.9403(3) -0.4261(2) 0.0550(11) Uani 1 1 d . . .
H14A H 1.1342 0.8913 -0.4583 0.066 Uiso 1 1 calc R . .
C15A C 1.1055(4) 1.0508(3) -0.4574(2) 0.0489(10) Uani 1 1 d . . .
H15A H 1.0946 1.0767 -0.5118 0.059 Uiso 1 1 calc R . .
C16A C 1.0951(3) 1.1261(3) -0.41123(18) 0.0316(7) Uani 1 1 d . . .
C17A C 1.0681(3) 1.2439(3) -0.44659(18) 0.0339(7) Uani 1 1 d . . .
O18A O 1.0486(2) 1.31615(18) -0.41139(13) 0.0359(5) Uani 1 1 d . . .
O19A O 1.0680(3) 1.2640(2) -0.52475(13) 0.0508(7) Uani 1 1 d . . .
C20A C 1.0441(5) 1.3775(4) -0.5653(2) 0.0639(13) Uani 1 1 d . . .
H20A H 0.9618 1.4174 -0.5459 0.096 Uiso 1 1 calc R . .
H20B H 1.0493 1.3827 -0.6223 0.096 Uiso 1 1 calc R . .
H20C H 1.1052 1.4093 -0.5554 0.096 Uiso 1 1 calc R . .
O21A O 1.15689(17) 1.18469(15) -0.13200(11) 0.0209(4) Uani 1 1 d . . .
O22A O 1.31935(18) 1.05766(16) -0.20656(12) 0.0260(4) Uani 1 1 d . . .
C21A C 1.2669(2) 1.2069(2) -0.14890(16) 0.0203(5) Uani 1 1 d . . .
C22A C 1.3568(3) 1.1366(2) -0.19172(17) 0.0235(6) Uani 1 1 d . . .
C23A C 1.4724(3) 1.1533(2) -0.21499(18) 0.0295(6) Uani 1 1 d . . .
H23A H 1.5333 1.1065 -0.2443 0.035 Uiso 1 1 calc R . .
C24A C 1.4992(3) 1.2390(3) -0.19530(19) 0.0321(7) Uani 1 1 d . . .
H24A H 1.5784 1.2509 -0.2119 0.039 Uiso 1 1 calc R . .
C25A C 1.4124(3) 1.3069(2) -0.15206(18) 0.0281(6) Uani 1 1 d . . .
H25A H 1.4328 1.3644 -0.1386 0.034 Uiso 1 1 calc R . .
C26A C 1.2942(3) 1.2919(2) -0.12775(16) 0.0221(6) Uani 1 1 d . . .
C27A C 1.2002(3) 1.3648(2) -0.08155(16) 0.0227(6) Uani 1 1 d . . .
O28A O 1.09311(19) 1.36513(16) -0.06524(12) 0.0280(5) Uani 1 1 d . . .
O29A O 1.2470(2) 1.43148(18) -0.05857(13) 0.0332(5) Uani 1 1 d . . .
C30A C 1.1614(3) 1.5065(3) -0.0135(2) 0.0418(8) Uani 1 1 d . . .
H30A H 1.0999 1.5572 -0.0466 0.063 Uiso 1 1 calc R . .
H30B H 1.2059 1.5478 0.0039 0.063 Uiso 1 1 calc R . .
H30C H 1.1206 1.4655 0.0328 0.063 Uiso 1 1 calc R . .
Mo1B Mo 0.78434(2) 1.424028(18) -0.195467(14) 0.02234(7) Uani 1 1 d . . .
O1B O 0.6329(2) 1.46938(18) -0.16429(14) 0.0349(5) Uani 1 1 d . . .
O2B O 0.84197(19) 1.33134(16) -0.11361(12) 0.0267(4) Uani 1 1 d . . .
O11B O 0.97632(18) 1.41445(15) -0.24884(12) 0.0248(4) Uani 1 1 d . . .
O12B O 0.81353(19) 1.56141(15) -0.18728(13) 0.0273(4) Uani 1 1 d . . .
C11B C 1.0171(3) 1.4945(2) -0.24099(16) 0.0230(6) Uani 1 1 d . . .
C12B C 0.9287(3) 1.5752(2) -0.20534(17) 0.0259(6) Uani 1 1 d . . .
C13B C 0.9577(3) 1.6608(3) -0.1893(2) 0.0364(7) Uani 1 1 d . . .
H13B H 0.8967 1.7128 -0.1643 0.044 Uiso 1 1 calc R . .
C14B C 1.0766(4) 1.6708(3) -0.2099(2) 0.0452(9) Uani 1 1 d . . .
H14B H 1.0980 1.7287 -0.1978 0.054 Uiso 1 1 calc R . .
C15B C 1.1639(3) 1.5968(3) -0.2480(2) 0.0383(8) Uani 1 1 d . . .
H15B H 1.2446 1.6056 -0.2630 0.046 Uiso 1 1 calc R . .
C16B C 1.1362(3) 1.5086(2) -0.26519(17) 0.0263(6) Uani 1 1 d . . .
C17B C 1.2295(3) 1.4337(2) -0.30936(17) 0.0275(6) Uani 1 1 d . . .
O18B O 1.2184(2) 1.35118(17) -0.32194(13) 0.0334(5) Uani 1 1 d . . .
O19B O 1.3307(2) 1.46751(19) -0.33722(14) 0.0386(5) Uani 1 1 d . . .
C20B C 1.4278(3) 1.3989(3) -0.3809(2) 0.0443(9) Uani 1 1 d . . .
H20D H 1.4624 1.3301 -0.3451 0.066 Uiso 1 1 calc R . .
H20E H 1.4922 1.4361 -0.4043 0.066 Uiso 1 1 calc R . .
H20F H 1.3948 1.3837 -0.4229 0.066 Uiso 1 1 calc R . .
O21B O 0.79583(18) 1.29066(15) -0.23782(11) 0.0213(4) Uani 1 1 d . . .
O22B O 0.75567(19) 1.48627(15) -0.31431(12) 0.0272(4) Uani 1 1 d . . .
C21B C 0.7749(2) 1.3052(2) -0.31297(16) 0.0217(5) Uani 1 1 d . . .
C22B C 0.7554(3) 1.4146(2) -0.35558(17) 0.0246(6) Uani 1 1 d . . .
C23B C 0.7385(3) 1.4384(3) -0.43439(18) 0.0312(7) Uani 1 1 d . . .
H23B H 0.7286 1.5110 -0.4644 0.037 Uiso 1 1 calc R . .
C24B C 0.7359(3) 1.3564(3) -0.46970(18) 0.0356(7) Uani 1 1 d . . .
H24B H 0.7237 1.3734 -0.5238 0.043 Uiso 1 1 calc R . .
C25B C 0.7507(3) 1.2508(3) -0.42748(18) 0.0324(7) Uani 1 1 d . . .
H25B H 0.7462 1.1962 -0.4523 0.039 Uiso 1 1 calc R . .
C26B C 0.7723(3) 1.2226(2) -0.34786(17) 0.0254(6) Uani 1 1 d . . .
C27B C 0.7907(3) 1.1090(2) -0.30277(17) 0.0261(6) Uani 1 1 d . . .
O28B O 0.8038(2) 1.07793(16) -0.23318(12) 0.0301(5) Uani 1 1 d . . .
O29B O 0.7893(2) 1.04060(18) -0.34667(14) 0.0407(6) Uani 1 1 d . . .
C30B C 0.8084(4) 0.9265(3) -0.3065(2) 0.0505(10) Uani 1 1 d . . .
H30D H 0.8885 0.9000 -0.2867 0.076 Uiso 1 1 calc R . .
H30E H 0.8061 0.8833 -0.3437 0.076 Uiso 1 1 calc R . .
H30F H 0.7436 0.9194 -0.2622 0.076 Uiso 1 1 calc R . .
Li4 Li 0.5150(6) 1.7801(5) -0.2585(4) 0.0444(14) Uani 1 1 d . . .
O41 O 0.3627(3) 1.7595(2) -0.19806(19) 0.0570(8) Uani 1 1 d . . .
H41 H 0.3084 1.8177 -0.1938 0.086 Uiso 1 1 calc R . .
C42 C 0.3530(6) 1.6779(5) -0.1264(4) 0.104(2) Uani 1 1 d . . .
H42A H 0.4315 1.6220 -0.1222 0.155 Uiso 1 1 calc R . .
H42B H 0.2886 1.6439 -0.1278 0.155 Uiso 1 1 calc R . .
H42C H 0.3322 1.7123 -0.0807 0.155 Uiso 1 1 calc R . .
O43 O 0.6292(2) 1.7482(2) -0.18442(17) 0.0490(7) Uani 1 1 d . . .
H43 H 0.6839 1.6888 -0.1791 0.073 Uiso 1 1 calc R . .
C44 C 0.6034(5) 1.7862(4) -0.1145(3) 0.0750(15) Uani 1 1 d . . .
H44A H 0.6706 1.8145 -0.1094 0.112 Uiso 1 1 calc R . .
H44B H 0.5949 1.7262 -0.0694 0.112 Uiso 1 1 calc R . .
H44C H 0.5268 1.8447 -0.1156 0.112 Uiso 1 1 calc R . .
O45 O 0.5810(3) 1.6893(2) -0.33513(18) 0.0533(7) Uani 1 1 d . . .
H45 H 0.6356 1.6302 -0.3259 0.080 Uiso 1 1 calc R . .
C46 C 0.4994(7) 1.6792(7) -0.3807(6) 0.150(4) Uani 1 1 d . . .
H46A H 0.4946 1.6034 -0.3681 0.225 Uiso 1 1 calc R . .
H46B H 0.5287 1.6997 -0.4369 0.225 Uiso 1 1 calc R . .
H46C H 0.4179 1.7273 -0.3689 0.225 Uiso 1 1 calc R . .
O47 O 0.4687(3) 1.9347(2) -0.30600(16) 0.0507(7) Uani 1 1 d . . .
H47 H 0.4187 1.9734 -0.2766 0.076 Uiso 1 1 calc R . .
C48 C 0.4750(5) 1.9955(4) -0.3843(3) 0.0792(16) Uani 1 1 d . . .
H48A H 0.3961 2.0114 -0.4042 0.119 Uiso 1 1 calc R . .
H48B H 0.5399 1.9533 -0.4175 0.119 Uiso 1 1 calc R . .
H48C H 0.4933 2.0640 -0.3856 0.119 Uiso 1 1 calc R . .

loop_
_atom_site_aniso_label
_atom_site_aniso_U_11
_atom_site_aniso_U_22
_atom_site_aniso_U_33
_atom_site_aniso_U_23
_atom_site_aniso_U_13
_atom_site_aniso_U_12
Li1 0.031(3) 0.023(2) 0.030(3) -0.007(2) -0.001(2) -0.005(2)
Li2 0.023(3) 0.035(3) 0.030(3) -0.012(2) 0.001(2) -0.007(2)
O2 0.0401(14) 0.0470(14) 0.0321(12) 0.0000(10) -0.0051(10) -0.0220(11)
C2 0.050(2) 0.0358(18) 0.050(2) -0.0002(16) -0.0186(18) -0.0154(16)
Li3 0.031(3) 0.027(2) 0.025(2) 0.000(2) -0.007(2) -0.009(2)
O3 0.0381(13) 0.0532(14) 0.0264(11) -0.0072(10) -0.0039(10) -0.0229(11)
C3 0.042(2) 0.059(2) 0.042(2) -0.0024(18) -0.0070(16) -0.0256(18)
Mo1A 0.02226(13) 0.01827(12) 0.01925(12) -0.00389(9) -0.00401(9) -0.00520(9)
O1A 0.0329(12) 0.0264(10) 0.0267(11) 0.0023(8) -0.0108(9) -0.0063(9)
O2A 0.0245(11) 0.0266(10) 0.0259(10) -0.0068(8) -0.0034(8) -0.0091(8)
O11A 0.0291(11) 0.0178(9) 0.0198(9) -0.0060(7) -0.0042(8) -0.0034(8)
O12A 0.0305(11) 0.0185(9) 0.0295(11) -0.0075(8) -0.0071(9) -0.0044(8)
C11A 0.0239(15) 0.0289(14) 0.0210(14) -0.0124(11) -0.0003(11) -0.0065(11)
C12A 0.0295(16) 0.0268(14) 0.0268(15) -0.0116(12) -0.0027(12) -0.0057(12)
C13A 0.056(2) 0.0338(17) 0.044(2) -0.0218(16) -0.0059(17) -0.0070(16)
C14A 0.075(3) 0.055(2) 0.046(2) -0.036(2) -0.004(2) -0.014(2)
C15A 0.065(3) 0.061(2) 0.0251(17) -0.0198(17) -0.0069(17) -0.013(2)
C16A 0.0334(17) 0.0390(17) 0.0224(15) -0.0112(13) -0.0012(12) -0.0067(14)
C17A 0.0272(16) 0.050(2) 0.0210(15) -0.0016(14) -0.0024(12) -0.0102(14)
O18A 0.0386(13) 0.0357(12) 0.0279(11) 0.0012(10) -0.0058(10) -0.0076(10)
O19A 0.0630(18) 0.0640(17) 0.0183(11) 0.0045(11) -0.0073(11) -0.0162(14)
C20A 0.072(3) 0.076(3) 0.031(2) 0.019(2) -0.011(2) -0.022(2)
O21A 0.0195(10) 0.0223(9) 0.0239(10) -0.0090(8) -0.0012(8) -0.0073(7)
O22A 0.0216(10) 0.0252(10) 0.0323(11) -0.0131(8) 0.0003(8) -0.0043(8)
C21A 0.0187(13) 0.0208(12) 0.0215(13) -0.0027(10) -0.0037(10) -0.0059(10)
C22A 0.0220(14) 0.0228(13) 0.0242(14) -0.0039(11) -0.0043(11) -0.0038(11)
C23A 0.0209(15) 0.0316(15) 0.0338(16) -0.0109(13) 0.0002(12) -0.0025(12)
C24A 0.0212(15) 0.0390(17) 0.0383(17) -0.0103(14) 0.0013(13) -0.0125(13)
C25A 0.0248(15) 0.0318(15) 0.0318(16) -0.0098(13) -0.0039(12) -0.0108(12)
C26A 0.0210(14) 0.0257(13) 0.0204(13) -0.0059(11) -0.0011(11) -0.0075(11)
C27A 0.0265(15) 0.0233(13) 0.0206(13) -0.0051(11) -0.0032(11) -0.0093(11)
O28A 0.0241(11) 0.0310(11) 0.0330(11) -0.0165(9) 0.0043(9) -0.0100(9)
O29A 0.0304(12) 0.0383(12) 0.0421(13) -0.0255(10) 0.0008(10) -0.0146(10)
C30A 0.045(2) 0.0441(19) 0.047(2) -0.0296(17) 0.0098(16) -0.0207(16)
Mo1B 0.02037(13) 0.02005(12) 0.02688(14) -0.00832(10) -0.00210(10) -0.00349(9)
O1B 0.0209(11) 0.0356(12) 0.0475(14) -0.0170(10) -0.0027(9) -0.0006(9)
O2B 0.0299(11) 0.0256(10) 0.0251(10) -0.0072(8) -0.0055(8) -0.0051(8)
O11B 0.0219(10) 0.0204(9) 0.0336(11) -0.0094(8) -0.0001(8) -0.0069(8)
O12B 0.0249(11) 0.0198(9) 0.0381(12) -0.0132(9) -0.0008(9) -0.0031(8)
C11B 0.0283(15) 0.0160(12) 0.0234(14) -0.0005(10) -0.0048(11) -0.0061(11)
C12B 0.0291(16) 0.0183(13) 0.0292(15) -0.0030(11) -0.0041(12) -0.0061(11)
C13B 0.0384(19) 0.0260(15) 0.047(2) -0.0131(14) -0.0005(15) -0.0098(13)
C14B 0.047(2) 0.0353(18) 0.062(2) -0.0181(17) -0.0001(18) -0.0211(16)
C15B 0.0376(19) 0.0358(17) 0.047(2) -0.0076(15) -0.0010(15) -0.0212(15)
C16B 0.0250(15) 0.0255(14) 0.0275(15) -0.0006(12) -0.0022(12) -0.0102(11)
C17B 0.0251(15) 0.0283(15) 0.0253(15) 0.0018(12) -0.0034(12) -0.0076(12)
O18B 0.0264(12) 0.0311(11) 0.0412(13) -0.0118(10) 0.0037(9) -0.0066(9)
O19B 0.0235(12) 0.0422(13) 0.0478(14) -0.0088(11) 0.0057(10) -0.0123(10)
C20B 0.0267(18) 0.053(2) 0.050(2) -0.0121(18) 0.0042(15) -0.0099(16)
O21B 0.0232(10) 0.0190(9) 0.0227(10) -0.0049(7) -0.0048(8) -0.0053(7)
O22B 0.0314(12) 0.0206(9) 0.0285(11) -0.0029(8) -0.0062(9) -0.0054(8)
C21B 0.0177(13) 0.0251(13) 0.0212(13) -0.0064(11) -0.0009(10) -0.0041(10)
C22B 0.0176(14) 0.0258(14) 0.0284(15) -0.0058(12) -0.0014(11) -0.0038(11)
C23B 0.0285(16) 0.0314(16) 0.0278(16) -0.0006(12) -0.0048(13) -0.0030(13)
C24B 0.0375(19) 0.0449(19) 0.0205(15) -0.0065(13) -0.0044(13) -0.0052(15)
C25B 0.0352(18) 0.0369(17) 0.0262(15) -0.0163(13) -0.0020(13) -0.0043(13)
C26B 0.0239(15) 0.0283(14) 0.0234(14) -0.0098(12) 0.0007(11) -0.0046(11)
C27B 0.0245(15) 0.0277(14) 0.0281(16) -0.0119(12) 0.0012(12) -0.0075(12)
O28B 0.0371(13) 0.0248(10) 0.0297(11) -0.0064(9) -0.0073(9) -0.0079(9)
O29B 0.0659(17) 0.0288(11) 0.0337(12) -0.0135(10) -0.0069(11) -0.0155(11)
C30B 0.081(3) 0.0276(17) 0.048(2) -0.0120(16) -0.004(2) -0.0211(18)
Li4 0.039(3) 0.032(3) 0.062(4) -0.017(3) -0.005(3) -0.004(2)
O41 0.0393(16) 0.0326(13) 0.083(2) -0.0013(13) -0.0059(14) 0.0048(11)
C42 0.078(4) 0.076(4) 0.142(6) 0.004(4) -0.004(4) -0.026(3)
O43 0.0401(15) 0.0408(14) 0.0674(18) -0.0273(13) -0.0133(13) 0.0045(11)
C44 0.061(3) 0.083(3) 0.093(4) -0.053(3) -0.010(3) -0.008(3)
O45 0.0522(17) 0.0385(14) 0.0653(18) -0.0230(13) -0.0192(14) 0.0112(12)
C46 0.101(5) 0.152(7) 0.222(9) -0.142(7) -0.094(6) 0.062(5)
O47 0.0586(18) 0.0348(13) 0.0473(15) -0.0150(12) 0.0065(13) 0.0018(12)
C48 0.095(4) 0.077(3) 0.051(3) -0.011(2) 0.009(3) -0.015(3)

loop_
_atom_type_symbol
_atom_type_description
_atom_type_scat_dispersion_real
_atom_type_scat_dispersion_imag
_atom_type_scat_source
C C 0.0033 0.0016 'International Tables Vol C Tables 4.2.6.8 and 6.1.1.4'
H H 0.0000 0.0000 'International Tables Vol C Tables 4.2.6.8 and 6.1.1.4'
Li Li -0.0003 0.0001 'International Tables Vol C Tables 4.2.6.8 and 6.1.1.4'
O O 0.0106 0.0060 'International Tables Vol C Tables 4.2.6.8 and 6.1.1.4'
Mo Mo -1.6832 0.6857 'International Tables Vol C Tables 4.2.6.8 and 6.1.1.4'

loop_
_geom_angle_atom_site_label_1
_geom_angle_atom_site_label_2
_geom_angle_atom_site_label_3
_geom_angle
_geom_angle_site_symmetry_1
_geom_angle_site_symmetry_3
_geom_angle_publ_flag
O18B Li1 O18A 100.0(3) . . ?
O18B Li1 O11A 113.8(3) . . ?
O18A Li1 O11A 94.6(2) . . ?
O18B Li1 O11B 94.0(2) . . ?
O18A Li1 O11B 118.3(3) . . ?
O11A Li1 O11B 132.7(3) . . ?
O2B Li2 O28A 117.7(3) . . ?
O2B Li2 O21A 130.1(3) . . ?
O28A Li2 O21A 89.4(2) . . ?
O2B Li2 Mo1A 107.7(2) . . ?
O28A Li2 Mo1A 123.0(2) . . ?
O21A Li2 Mo1A 33.71(11) . . ?
O2A Li3 O21B 113.4(3) . . ?
O2A Li3 O28B 106.4(3) . . ?
O21B Li3 O28B 89.8(2) . . ?
O2A Li3 Mo1B 102.6(2) . . ?
O21B Li3 Mo1B 34.35(11) . . ?
O28B Li3 Mo1B 123.9(2) . . ?
O2A Mo1A O1A 102.01(10) . . ?
O2A Mo1A O12A 107.04(9) . . ?
O1A Mo1A O12A 88.02(9) . . ?
O2A Mo1A O21A 85.49(8) . . ?
O1A Mo1A O21A 104.91(9) . . ?
O12A Mo1A O21A 159.99(8) . . ?
O2A Mo1A O22A 158.28(9) . . ?
O1A Mo1A O22A 93.00(9) . . ?
O12A Mo1A O22A 88.89(8) . . ?
O21A Mo1A O22A 75.46(8) . . ?
O2A Mo1A O11A 87.88(9) . . ?
O1A Mo1A O11A 162.62(9) . . ?
O12A Mo1A O11A 75.34(7) . . ?
O21A Mo1A O11A 89.94(7) . . ?
O22A Mo1A O11A 81.88(8) . . ?
O2A Mo1A Li2 53.15(11) . . ?
O1A Mo1A Li2 104.70(12) . . ?
O12A Mo1A Li2 157.89(11) . . ?
O21A Mo1A Li2 32.64(10) . . ?
O22A Mo1A Li2 108.04(10) . . ?
O11A Mo1A Li2 92.67(10) . . ?
Mo1A O2A Li3 149.04(19) . . ?
C11A O11A Li1 123.0(2) . . ?
C11A O11A Mo1A 115.15(17) . . ?
Li1 O11A Mo1A 121.73(18) . . ?
C12A O12A Mo1A 120.12(17) . . ?
O11A C11A C16A 127.2(3) . . ?
O11A C11A C12A 114.5(2) . . ?
C16A C11A C12A 118.3(3) . . ?
O12A C12A C13A 123.0(3) . . ?
O12A C12A C11A 114.9(2) . . ?
C13A C12A C11A 122.2(3) . . ?
C12A C13A C14A 119.0(3) . . ?
C15A C14A C13A 120.1(3) . . ?
C14A C15A C16A 121.7(3) . . ?
C15A C16A C11A 118.6(3) . . ?
C15A C16A C17A 120.4(3) . . ?
C11A C16A C17A 121.0(3) . . ?
O18A C17A O19A 122.1(3) . . ?
O18A C17A C16A 125.9(3) . . ?
O19A C17A C16A 112.0(3) . . ?
C17A O18A Li1 127.3(3) . . ?
C17A O19A C20A 116.3(3) . . ?
C21A O21A Li2 127.6(2) . . ?
C21A O21A Mo1A 118.72(16) . . ?
Li2 O21A Mo1A 113.66(18) . . ?
C22A O22A Mo1A 116.79(17) . . ?
O21A C21A C26A 125.1(2) . . ?
O21A C21A C22A 114.2(2) . . ?
C26A C21A C22A 120.7(3) . . ?
O22A C22A C23A 125.7(3) . . ?
O22A C22A C21A 114.6(2) . . ?
C23A C22A C21A 119.7(3) . . ?
C22A C23A C24A 119.7(3) . . ?
C25A C24A C23A 120.9(3) . . ?
C24A C25A C26A 120.6(3) . . ?
C21A C26A C25A 118.3(3) . . ?
C21A C26A C27A 120.7(2) . . ?
C25A C26A C27A 121.0(3) . . ?
O28A C27A O29A 122.6(3) . . ?
O28A C27A C26A 125.3(3) . . ?
O29A C27A C26A 112.0(2) . . ?
C27A O28A Li2 131.4(2) . . ?
C27A O29A C30A 116.0(2) . . ?
O1B Mo1B O2B 103.61(11) . . ?
O1B Mo1B O12B 90.90(10) . . ?
O2B Mo1B O12B 103.54(9) . . ?
O1B Mo1B O21B 104.15(9) . . ?
O2B Mo1B O21B 85.51(8) . . ?
O12B Mo1B O21B 160.26(8) . . ?
O1B Mo1B O22B 92.02(10) . . ?
O2B Mo1B O22B 157.90(9) . . ?
O12B Mo1B O22B 91.56(8) . . ?
O21B Mo1B O22B 75.45(8) . . ?
O1B Mo1B O11B 163.88(9) . . ?
O2B Mo1B O11B 87.63(9) . . ?
O12B Mo1B O11B 75.06(8) . . ?
O21B Mo1B O11B 88.02(7) . . ?
O22B Mo1B O11B 80.69(8) . . ?
O1B Mo1B Li3 101.00(12) . . ?
O2B Mo1B Li3 54.09(11) . . ?
O12B Mo1B Li3 156.47(11) . . ?
O21B Mo1B Li3 32.65(10) . . ?
O22B Mo1B Li3 108.05(10) . . ?
O11B Mo1B Li3 94.95(10) . . ?
Mo1B O2B Li2 135.14(19) . . ?
C11B O11B Li1 123.2(2) . . ?
C11B O11B Mo1B 113.69(17) . . ?
Li1 O11B Mo1B 123.07(18) . . ?
C12B O12B Mo1B 119.91(17) . . ?
O11B C11B C16B 127.4(3) . . ?
O11B C11B C12B 115.0(3) . . ?
C16B C11B C12B 117.6(3) . . ?
O12B C12B C13B 122.3(3) . . ?
O12B C12B C11B 115.5(2) . . ?
C13B C12B C11B 122.3(3) . . ?
C12B C13B C14B 119.4(3) . . ?
C15B C14B C13B 120.1(3) . . ?
C14B C15B C16B 121.5(3) . . ?
C15B C16B C11B 119.0(3) . . ?
C15B C16B C17B 120.4(3) . . ?
C11B C16B C17B 120.5(3) . . ?
O18B C17B O19B 121.6(3) . . ?
O18B C17B C16B 125.7(3) . . ?
O19B C17B C16B 112.7(3) . . ?
C17B O18B Li1 128.4(3) . . ?
C17B O19B C20B 116.7(3) . . ?
C21B O21B Li3 127.9(2) . . ?
C21B O21B Mo1B 118.70(16) . . ?
Li3 O21B Mo1B 113.00(18) . . ?
C22B O22B Mo1B 116.57(17) . . ?
O21B C21B C26B 124.7(2) . . ?
O21B C21B C22B 114.0(2) . . ?
C26B C21B C22B 121.3(3) . . ?
O22B C22B C23B 125.8(3) . . ?
O22B C22B C21B 115.2(3) . . ?
C23B C22B C21B 119.0(3) . . ?
C22B C23B C24B 120.0(3) . . ?
C25B C24B C23B 120.9(3) . . ?
C24B C25B C26B 120.8(3) . . ?
C21B C26B C25B 117.9(3) . . ?
C21B C26B C27B 121.1(3) . . ?
C25B C26B C27B 121.0(3) . . ?
O28B C27B O29B 121.8(3) . . ?
O28B C27B C26B 125.7(3) . . ?
O29B C27B C26B 112.5(3) . . ?
C27B O28B Li3 130.6(2) . . ?
C27B O29B C30B 115.8(3) . . ?

loop_
_geom_bond_atom_site_label_1
_geom_bond_atom_site_label_2
_geom_bond_distance
_geom_bond_site_symmetry_2
_geom_bond_publ_flag
Li1 O18B 1.911(6) . ?
Li1 O18A 1.917(6) . ?
Li1 O11A 1.928(5) . ?
Li1 O11B 1.935(5) . ?
Li2 O2B 1.953(6) . ?
Li2 O28A 1.955(6) . ?
Li2 O21A 1.967(5) . ?
Li2 Mo1A 3.341(5) . ?
O2 C2 1.406(4) . ?
Li3 O2A 1.938(6) . ?
Li3 O21B 1.947(5) . ?
Li3 O28B 1.952(6) . ?
Li3 Mo1B 3.322(5) . ?
O3 C3 1.417(4) . ?
Mo1A O2A 1.726(2) . ?
Mo1A O1A 1.7282(19) . ?
Mo1A O12A 1.9753(19) . ?
Mo1A O21A 2.0240(18) . ?
Mo1A O22A 2.087(2) . ?
Mo1A O11A 2.1622(19) . ?
O11A C11A 1.324(3) . ?
O12A C12A 1.360(4) . ?
C11A C16A 1.406(4) . ?
C11A C12A 1.412(4) . ?
C12A C13A 1.373(4) . ?
C13A C14A 1.387(5) . ?
C14A C15A 1.377(6) . ?
C15A C16A 1.401(5) . ?
C16A C17A 1.475(5) . ?
C17A O18A 1.208(4) . ?
C17A O19A 1.336(4) . ?
O19A C20A 1.448(5) . ?
O21A C21A 1.347(3) . ?
O22A C22A 1.335(3) . ?
C21A C26A 1.398(4) . ?
C21A C22A 1.408(4) . ?
C22A C23A 1.383(4) . ?
C23A C24A 1.391(4) . ?
C24A C25A 1.379(4) . ?
C25A C26A 1.404(4) . ?
C26A C27A 1.483(4) . ?
C27A O28A 1.211(3) . ?
C27A O29A 1.331(3) . ?
O29A C30A 1.448(4) . ?
Mo1B O1B 1.696(2) . ?
Mo1B O2B 1.728(2) . ?
Mo1B O12B 1.9786(19) . ?
Mo1B O21B 2.0360(18) . ?
Mo1B O22B 2.096(2) . ?
Mo1B O11B 2.212(2) . ?
O11B C11B 1.320(3) . ?
O12B C12B 1.359(4) . ?
C11B C16B 1.410(4) . ?
C11B C12B 1.417(4) . ?
C12B C13B 1.372(4) . ?
C13B C14B 1.385(5) . ?
C14B C15B 1.378(5) . ?
C15B C16B 1.406(4) . ?
C16B C17B 1.473(4) . ?
C17B O18B 1.209(4) . ?
C17B O19B 1.335(4) . ?
O19B C20B 1.442(4) . ?
O21B C21B 1.347(3) . ?
O22B C22B 1.331(4) . ?
C21B C26B 1.389(4) . ?
C21B C22B 1.415(4) . ?
C22B C23B 1.382(4) . ?
C23B C24B 1.387(5) . ?
C24B C25B 1.374(5) . ?
C25B C26B 1.408(4) . ?
C26B C27B 1.474(4) . ?
C27B O28B 1.214(4) . ?
C27B O29B 1.333(4) . ?
O29B C30B 1.455(4) . ?
O41 C42 1.444(6) . ?
O43 C44 1.395(5) . ?
O45 C46 1.400(6) . ?
O47 C48 1.408(5) . ?

loop_
_geom_torsion_atom_site_label_1
_geom_torsion_atom_site_label_2
_geom_torsion_atom_site_label_3
_geom_torsion_atom_site_label_4
_geom_torsion
_geom_torsion_site_symmetry_1
_geom_torsion_site_symmetry_2
_geom_torsion_site_symmetry_3
_geom_torsion_site_symmetry_4
_geom_torsion_publ_flag
O2B Li2 Mo1A O2A -33.39(17) . . . . ?
O28A Li2 Mo1A O2A -175.5(3) . . . . ?
O21A Li2 Mo1A O2A -171.1(2) . . . . ?
O2B Li2 Mo1A O1A -127.5(2) . . . . ?
O28A Li2 Mo1A O1A 90.4(3) . . . . ?
O21A Li2 Mo1A O1A 94.79(19) . . . . ?
O2B Li2 Mo1A O12A -4.1(4) . . . . ?
O28A Li2 Mo1A O12A -146.2(2) . . . . ?
O21A Li2 Mo1A O12A -141.8(2) . . . . ?
O2B Li2 Mo1A O21A 137.7(3) . . . . ?
O28A Li2 Mo1A O21A -4.42(16) . . . . ?
O2B Li2 Mo1A O22A 134.28(19) . . . . ?
O28A Li2 Mo1A O22A -7.8(3) . . . . ?
O21A Li2 Mo1A O22A -3.4(2) . . . . ?
O2B Li2 Mo1A O11A 52.0(2) . . . . ?
O28A Li2 Mo1A O11A -90.2(3) . . . . ?
O21A Li2 Mo1A O11A -85.73(18) . . . . ?
O1A Mo1A O2A Li3 -142.4(4) . . . . ?
O12A Mo1A O2A Li3 -50.8(4) . . . . ?
O21A Mo1A O2A Li3 113.3(4) . . . . ?
O22A Mo1A O2A Li3 84.8(4) . . . . ?
O11A Mo1A O2A Li3 23.2(4) . . . . ?
Li2 Mo1A O2A Li3 118.1(4) . . . . ?
O21B Li3 O2A Mo1A -56.5(5) . . . . ?
O28B Li3 O2A Mo1A 40.6(5) . . . . ?
Mo1B Li3 O2A Mo1A -90.8(4) . . . . ?
O18B Li1 O11A C11A -98.0(3) . . . . ?
O18A Li1 O11A C11A 5.2(4) . . . . ?
O11B Li1 O11A C11A 141.3(4) . . . . ?
O18B Li1 O11A Mo1A 78.5(3) . . . . ?
O18A Li1 O11A Mo1A -178.34(14) . . . . ?
O11B Li1 O11A Mo1A -42.2(5) . . . . ?
O2A Mo1A O11A C11A -108.7(2) . . . . ?
O1A Mo1A O11A C11A 16.7(4) . . . . ?
O12A Mo1A O11A C11A -0.46(19) . . . . ?
O21A Mo1A O11A C11A 165.83(19) . . . . ?
O22A Mo1A O11A C11A 90.51(19) . . . . ?
Li2 Mo1A O11A C11A -161.6(2) . . . . ?
O2A Mo1A O11A Li1 74.6(2) . . . . ?
O1A Mo1A O11A Li1 -160.1(3) . . . . ?
O12A Mo1A O11A Li1 -177.2(2) . . . . ?
O21A Mo1A O11A Li1 -10.9(2) . . . . ?
O22A Mo1A O11A Li1 -86.2(2) . . . . ?
Li2 Mo1A O11A Li1 21.6(2) . . . . ?
O2A Mo1A O12A C12A 83.4(2) . . . . ?
O1A Mo1A O12A C12A -174.6(2) . . . . ?
O21A Mo1A O12A C12A -43.6(4) . . . . ?
O22A Mo1A O12A C12A -81.6(2) . . . . ?
O11A Mo1A O12A C12A 0.3(2) . . . . ?
Li2 Mo1A O12A C12A 59.2(4) . . . . ?
Li1 O11A C11A C16A -2.6(5) . . . . ?
Mo1A O11A C11A C16A -179.3(3) . . . . ?
Li1 O11A C11A C12A 177.3(3) . . . . ?
Mo1A O11A C11A C12A 0.6(3) . . . . ?
Mo1A O12A C12A C13A 180.0(3) . . . . ?
Mo1A O12A C12A C11A -0.1(3) . . . . ?
O11A C11A C12A O12A -0.3(4) . . . . ?
C16A C11A C12A O12A 179.6(3) . . . . ?
O11A C11A C12A C13A 179.6(3) . . . . ?
C16A C11A C12A C13A -0.5(5) . . . . ?
O12A C12A C13A C14A 178.4(3) . . . . ?
C11A C12A C13A C14A -1.5(6) . . . . ?
C12A C13A C14A C15A 3.0(6) . . . . ?
C13A C14A C15A C16A -2.5(7) . . . . ?
C14A C15A C16A C11A 0.5(6) . . . . ?
C14A C15A C16A C17A 179.8(4) . . . . ?
O11A C11A C16A C15A -179.1(3) . . . . ?
C12A C11A C16A C15A 1.0(5) . . . . ?
O11A C11A C16A C17A 1.5(5) . . . . ?
C12A C11A C16A C17A -178.3(3) . . . . ?
C15A C16A C17A O18A 174.4(4) . . . . ?
C11A C16A C17A O18A -6.3(5) . . . . ?
C15A C16A C17A O19A -6.0(5) . . . . ?
C11A C16A C17A O19A 173.3(3) . . . . ?
O19A C17A O18A Li1 -167.9(3) . . . . ?
C16A C17A O18A Li1 11.6(5) . . . . ?
O18B Li1 O18A C17A 105.3(3) . . . . ?
O11A Li1 O18A C17A -9.9(4) . . . . ?
O11B Li1 O18A C17A -154.5(3) . . . . ?
O18A C17A O19A C20A 0.5(5) . . . . ?
C16A C17A O19A C20A -179.1(3) . . . . ?
O2B Li2 O21A C21A 124.3(3) . . . . ?
O28A Li2 O21A C21A -2.5(3) . . . . ?
Mo1A Li2 O21A C21A -178.8(3) . . . . ?
O2B Li2 O21A Mo1A -57.0(4) . . . . ?
O28A Li2 O21A Mo1A 176.29(14) . . . . ?
O2A Mo1A O21A C21A -173.97(19) . . . . ?
O1A Mo1A O21A C21A 84.78(19) . . . . ?
O12A Mo1A O21A C21A -44.0(3) . . . . ?
O22A Mo1A O21A C21A -4.47(18) . . . . ?
O11A Mo1A O21A C21A -86.09(18) . . . . ?
Li2 Mo1A O21A C21A 178.9(3) . . . . ?
O2A Mo1A O21A Li2 7.2(2) . . . . ?
O1A Mo1A O21A Li2 -94.1(2) . . . . ?
O12A Mo1A O21A Li2 137.1(3) . . . . ?
O22A Mo1A O21A Li2 176.7(2) . . . . ?
O11A Mo1A O21A Li2 95.03(19) . . . . ?
O2A Mo1A O22A C22A 32.7(3) . . . . ?
O1A Mo1A O22A C22A -101.3(2) . . . . ?
O12A Mo1A O22A C22A 170.76(19) . . . . ?
O21A Mo1A O22A C22A 3.34(18) . . . . ?
O11A Mo1A O22A C22A 95.41(19) . . . . ?
Li2 Mo1A O22A C22A 5.2(2) . . . . ?
Li2 O21A C21A C26A 3.1(4) . . . . ?
Mo1A O21A C21A C26A -175.6(2) . . . . ?
Li2 O21A C21A C22A -176.4(3) . . . . ?
Mo1A O21A C21A C22A 4.9(3) . . . . ?
Mo1A O22A C22A C23A 178.5(2) . . . . ?
Mo1A O22A C22A C21A -1.9(3) . . . . ?
O21A C21A C22A O22A -1.8(3) . . . . ?
C26A C21A C22A O22A 178.6(2) . . . . ?
O21A C21A C22A C23A 177.8(2) . . . . ?
C26A C21A C22A C23A -1.7(4) . . . . ?
O22A C22A C23A C24A -179.9(3) . . . . ?
C21A C22A C23A C24A 0.5(4) . . . . ?
C22A C23A C24A C25A 0.8(5) . . . . ?
C23A C24A C25A C26A -0.8(5) . . . . ?
O21A C21A C26A C25A -177.9(3) . . . . ?
C22A C21A C26A C25A 1.6(4) . . . . ?
O21A C21A C26A C27A 1.5(4) . . . . ?
C22A C21A C26A C27A -179.0(2) . . . . ?
C24A C25A C26A C21A -0.4(4) . . . . ?
C24A C25A C26A C27A -179.7(3) . . . . ?
C21A C26A C27A O28A -7.4(4) . . . . ?
C25A C26A C27A O28A 171.9(3) . . . . ?
C21A C26A C27A O29A 172.1(2) . . . . ?
C25A C26A C27A O29A -8.6(4) . . . . ?
O29A C27A O28A Li2 -171.2(3) . . . . ?
C26A C27A O28A Li2 8.3(5) . . . . ?
O2B Li2 O28A C27A -139.5(3) . . . . ?
O21A Li2 O28A C27A -3.3(4) . . . . ?
Mo1A Li2 O28A C27A -0.8(5) . . . . ?
O28A C27A O29A C30A -0.9(4) . . . . ?
C26A C27A O29A C30A 179.5(3) . . . . ?
O2A Li3 Mo1B O1B -147.57(19) . . . . ?
O21B Li3 Mo1B O1B 99.12(19) . . . . ?
O28B Li3 Mo1B O1B 92.5(3) . . . . ?
O2A Li3 Mo1B O2B -48.63(17) . . . . ?
O21B Li3 Mo1B O2B -161.9(2) . . . . ?
O28B Li3 Mo1B O2B -168.6(3) . . . . ?
O2A Li3 Mo1B O12B -28.5(4) . . . . ?
O21B Li3 Mo1B O12B -141.8(2) . . . . ?
O28B Li3 Mo1B O12B -148.4(2) . . . . ?
O2A Li3 Mo1B O21B 113.3(3) . . . . ?
O28B Li3 Mo1B O21B -6.64(17) . . . . ?
O2A Li3 Mo1B O22B 116.63(18) . . . . ?
O21B Li3 Mo1B O22B 3.3(2) . . . . ?
O28B Li3 Mo1B O22B -3.3(3) . . . . ?
O2A Li3 Mo1B O11B 34.8(2) . . . . ?
O21B Li3 Mo1B O11B -78.49(18) . . . . ?
O28B Li3 Mo1B O11B -85.1(3) . . . . ?
O1B Mo1B O2B Li2 -159.9(3) . . . . ?
O12B Mo1B O2B Li2 -65.6(3) . . . . ?
O21B Mo1B O2B Li2 96.6(3) . . . . ?
O22B Mo1B O2B Li2 66.3(4) . . . . ?
O11B Mo1B O2B Li2 8.4(3) . . . . ?
Li3 Mo1B O2B Li2 106.2(3) . . . . ?
O28A Li2 O2B Mo1B 59.5(4) . . . . ?
O21A Li2 O2B Mo1B -55.7(5) . . . . ?
Mo1A Li2 O2B Mo1B -85.0(3) . . . . ?
O18B Li1 O11B C11B 5.0(3) . . . . ?
O18A Li1 O11B C11B -98.6(3) . . . . ?
O11A Li1 O11B C11B 133.0(4) . . . . ?
O18B Li1 O11B Mo1B -176.75(14) . . . . ?
O18A Li1 O11B Mo1B 79.6(3) . . . . ?
O11A Li1 O11B Mo1B -48.8(5) . . . . ?
O1B Mo1B O11B C11B 37.1(4) . . . . ?
O2B Mo1B O11B C11B -97.70(19) . . . . ?
O12B Mo1B O11B C11B 6.99(18) . . . . ?
O21B Mo1B O11B C11B 176.71(19) . . . . ?
O22B Mo1B O11B C11B 101.13(19) . . . . ?
Li3 Mo1B O11B C11B -151.3(2) . . . . ?
O1B Mo1B O11B Li1 -141.2(4) . . . . ?
O2B Mo1B O11B Li1 83.9(2) . . . . ?
O12B Mo1B O11B Li1 -171.4(2) . . . . ?
O21B Mo1B O11B Li1 -1.7(2) . . . . ?
O22B Mo1B O11B Li1 -77.3(2) . . . . ?
Li3 Mo1B O11B Li1 30.3(2) . . . . ?
O1B Mo1B O12B C12B 179.2(2) . . . . ?
O2B Mo1B O12B C12B 75.0(2) . . . . ?
O21B Mo1B O12B C12B -40.6(4) . . . . ?
O22B Mo1B O12B C12B -88.7(2) . . . . ?
O11B Mo1B O12B C12B -8.8(2) . . . . ?
Li3 Mo1B O12B C12B 58.3(4) . . . . ?
Li1 O11B C11B C16B -4.7(4) . . . . ?
Mo1B O11B C11B C16B 176.9(2) . . . . ?
Li1 O11B C11B C12B 174.0(3) . . . . ?
Mo1B O11B C11B C12B -4.4(3) . . . . ?
Mo1B O12B C12B C13B -169.8(2) . . . . ?
Mo1B O12B C12B C11B 9.5(3) . . . . ?
O11B C11B C12B O12B -2.6(4) . . . . ?
C16B C11B C12B O12B 176.3(2) . . . . ?
O11B C11B C12B C13B 176.7(3) . . . . ?
C16B C11B C12B C13B -4.4(4) . . . . ?
O12B C12B C13B C14B -179.4(3) . . . . ?
C11B C12B C13B C14B 1.4(5) . . . . ?
C12B C13B C14B C15B 1.7(6) . . . . ?
C13B C14B C15B C16B -1.5(6) . . . . ?
C14B C15B C16B C11B -1.6(5) . . . . ?
C14B C15B C16B C17B 177.0(3) . . . . ?
O11B C11B C16B C15B -176.8(3) . . . . ?
C12B C11B C16B C15B 4.4(4) . . . . ?
O11B C11B C16B C17B 4.5(4) . . . . ?
C12B C11B C16B C17B -174.2(3) . . . . ?
C15B C16B C17B O18B 174.0(3) . . . . ?
C11B C16B C17B O18B -7.3(5) . . . . ?
C15B C16B C17B O19B -7.6(4) . . . . ?
C11B C16B C17B O19B 171.1(3) . . . . ?
O19B C17B O18B Li1 -168.0(3) . . . . ?
C16B C17B O18B Li1 10.3(5) . . . . ?
O18A Li1 O18B C17B 111.5(3) . . . . ?
O11A Li1 O18B C17B -148.8(3) . . . . ?
O11B Li1 O18B C17B -8.1(4) . . . . ?
O18B C17B O19B C20B -2.0(4) . . . . ?
C16B C17B O19B C20B 179.6(3) . . . . ?
O2A Li3 O21B C21B 109.7(3) . . . . ?
O28B Li3 O21B C21B 1.8(3) . . . . ?
Mo1B Li3 O21B C21B -172.7(3) . . . . ?
O2A Li3 O21B Mo1B -77.7(3) . . . . ?
O28B Li3 O21B Mo1B 174.49(14) . . . . ?
O1B Mo1B O21B C21B 85.1(2) . . . . ?
O2B Mo1B O21B C21B -172.0(2) . . . . ?
O12B Mo1B O21B C21B -53.6(3) . . . . ?
O22B Mo1B O21B C21B -3.33(18) . . . . ?
O11B Mo1B O21B C21B -84.23(19) . . . . ?
Li3 Mo1B O21B C21B 173.4(3) . . . . ?
O1B Mo1B O21B Li3 -88.3(2) . . . . ?
O2B Mo1B O21B Li3 14.6(2) . . . . ?
O12B Mo1B O21B Li3 133.0(3) . . . . ?
O22B Mo1B O21B Li3 -176.7(2) . . . . ?
O11B Mo1B O21B Li3 102.36(19) . . . . ?
O1B Mo1B O22B C22B -102.3(2) . . . . ?
O2B Mo1B O22B C22B 33.1(4) . . . . ?
O12B Mo1B O22B C22B 166.7(2) . . . . ?
O21B Mo1B O22B C22B 1.76(19) . . . . ?
O11B Mo1B O22B C22B 92.1(2) . . . . ?
Li3 Mo1B O22B C22B -0.1(2) . . . . ?
Li3 O21B C21B C26B -3.6(4) . . . . ?
Mo1B O21B C21B C26B -175.9(2) . . . . ?
Li3 O21B C21B C22B 176.6(3) . . . . ?
Mo1B O21B C21B C22B 4.3(3) . . . . ?
Mo1B O22B C22B C23B -179.8(2) . . . . ?
Mo1B O22B C22B C21B -0.1(3) . . . . ?
O21B C21B C22B O22B -2.6(4) . . . . ?
C26B C21B C22B O22B 177.6(3) . . . . ?
O21B C21B C22B C23B 177.1(3) . . . . ?
C26B C21B C22B C23B -2.6(4) . . . . ?
O22B C22B C23B C24B -177.7(3) . . . . ?
C21B C22B C23B C24B 2.6(4) . . . . ?
C22B C23B C24B C25B -0.4(5) . . . . ?
C23B C24B C25B C26B -1.9(5) . . . . ?
O21B C21B C26B C25B -179.2(3) . . . . ?
C22B C21B C26B C25B 0.5(4) . . . . ?
O21B C21B C26B C27B 1.3(4) . . . . ?
C22B C21B C26B C27B -179.0(3) . . . . ?
C24B C25B C26B C21B 1.8(5) . . . . ?
C24B C25B C26B C27B -178.8(3) . . . . ?
C21B C26B C27B O28B 3.3(5) . . . . ?
C25B C26B C27B O28B -176.2(3) . . . . ?
C21B C26B C27B O29B -177.9(3) . . . . ?
C25B C26B C27B O29B 2.7(4) . . . . ?
O29B C27B O28B Li3 176.0(3) . . . . ?
C26B C27B O28B Li3 -5.2(5) . . . . ?
O2A Li3 O28B C27B -111.9(3) . . . . ?
O21B Li3 O28B C27B 2.6(4) . . . . ?
Mo1B Li3 O28B C27B 6.3(5) . . . . ?
O28B C27B O29B C30B -1.9(5) . . . . ?
C26B C27B O29B C30B 179.2(3) . . . . ?
